data_4330723
loop_
_publ_author_name
'Fergus R. Knight'
'Rebecca A. M. Randall'
'Kasun S. Athukorala Arachchige'
'Lucy Wakefield'
'John M. Griffin'
'Sharon E. Ashbrook'
'Michael B\"uhl'
'Alexandra M. Z. Slawin'
'J. Derek Woollins'

_publ_contact_author_email frk@st-and.ac.uk
_publ_contact_author_name 'F R KNIGHT'
_publ_section_title
;
 Noncovalent Interactions in Peri-Substituted Chalconium Acenaphthene and
 Naphthalene Salts: A Combined Experimental, Crystallographic,
 Computational, and Solid-State NMR Study
;
_journal_name_full 'Inorganic Chemistry'
_journal_page_first 11087
_journal_page_last 11097
_journal_paper_doi 10.1021/ic301627y
_journal_volume 51
_journal_year 2012
_chemical_formula_moiety 'C26 H21 F3 O3 S2 Se'
_chemical_formula_sum 'C26 H21 F3 O3 S2 Se'
_chemical_formula_weight 581.53
_space_group_IT_number 2
_symmetry_cell_setting triclinic
_symmetry_Int_Tables_number 2
_symmetry_space_group_name_Hall '-P 1'
_symmetry_space_group_name_H-M 'P -1'
_atom_sites_solution_hydrogens geom
_atom_sites_solution_primary direct
_atom_sites_solution_secondary difmap
_cell_angle_alpha 78.09(3)
_cell_angle_beta 88.67(3)
_cell_angle_gamma 79.24(3)
_cell_formula_units_Z 4
_cell_length_a 10.549(5)
_cell_length_b 12.528(5)
_cell_length_c 19.099(8)
_cell_measurement_reflns_used 9349
_cell_measurement_temperature 125
_cell_measurement_theta_max 26.37
_cell_measurement_theta_min 1.69
_cell_volume 2426.0(19)
_computing_cell_refinement 'CrystalClear-SM Expert 2.0 r5'
_computing_data_collection 'CrystalClear-SM Expert 2.0 r5 (Rigaku, 2010)'
_computing_data_reduction 'CrystalClear-SM Expert 2.0 r5'
_computing_molecular_graphics 'CrystalStructure 4.0'
_computing_publication_material 'CrystalStructure 4.0 (Rigaku, 2010)'
_computing_structure_refinement 'SHELXL97 (Sheldrick, 2008)'
_computing_structure_solution SIR97
_diffrn_ambient_temperature 125
_diffrn_detector_area_resol_mean 29.257
_diffrn_measured_fraction_theta_full 0.994
_diffrn_measured_fraction_theta_max 0.994
_diffrn_measurement_device_type 'Rigaku Saturn70'
_diffrn_measurement_method \w
_diffrn_radiation_type 'Mo K\a'
_diffrn_radiation_wavelength 0.71075
_diffrn_reflns_av_R_equivalents 0.0834
_diffrn_reflns_limit_h_max 12
_diffrn_reflns_limit_h_min -11
_diffrn_reflns_limit_k_max 14
_diffrn_reflns_limit_k_min -14
_diffrn_reflns_limit_l_max 21
_diffrn_reflns_limit_l_min -22
_diffrn_reflns_number 18744
_diffrn_reflns_theta_full 25.00
_diffrn_reflns_theta_max 25.00
_diffrn_standards_number 0
_exptl_absorpt_coefficient_mu 1.771
_exptl_absorpt_correction_T_max 0.948
_exptl_absorpt_correction_T_min 0.560
_exptl_absorpt_correction_type multi-scan
_exptl_absorpt_process_details 'REQAB (Rigaku, 1998)'
_exptl_crystal_colour colorless
_exptl_crystal_density_diffrn 1.592
_exptl_crystal_description chunk
_exptl_crystal_F_000 1176.00
_exptl_crystal_size_max 0.150
_exptl_crystal_size_mid 0.120
_exptl_crystal_size_min 0.030
_refine_diff_density_max 1.010
_refine_diff_density_min -1.100
_refine_ls_extinction_method none
_refine_ls_goodness_of_fit_ref 1.155
_refine_ls_hydrogen_treatment constr
_refine_ls_number_parameters 631
_refine_ls_number_reflns 8509
_refine_ls_number_restraints 0
_refine_ls_R_factor_gt 0.1001
_refine_ls_shift/su_max 0.002
_refine_ls_structure_factor_coef Fsqd
_refine_ls_weighting_details 'w = 1/[\s^2^(Fo^2^)+(0.1500P)^2^+9.2964P] where P=(Fo^2^+2Fc^2^)/3'
_refine_ls_weighting_scheme calc
_refine_ls_wR_factor_ref 0.3122
_reflns_number_gt 6601
_reflns_number_total 8513
_reflns_threshold_expression F^2^>2.0\s(F^2^)
_cod_data_source_file ic301627y_si_001_07.cif
_cod_data_source_block Ferg105-2
_cod_original_cell_volume 2426.1(18)
_cod_database_code 4330723

loop_
_symmetry_equiv_pos_site_id
_symmetry_equiv_pos_as_xyz
1 +X,+Y,+Z
2 -X,-Y,-Z

loop_
_atom_site_label
_atom_site_type_symbol
_atom_site_fract_x
_atom_site_fract_y
_atom_site_fract_z
_atom_site_U_iso_or_equiv
_atom_site_adp_type
_atom_site_occupancy
_atom_site_symmetry_multiplicity
_atom_site_calc_flag
_atom_site_refinement_flags
Se1 Se 1.00171(10) 0.03197(8) 0.33318(5) 0.0292(3) Uani 1.0 2 d .
Se2 Se 0.98957(10) 0.49887(8) 0.16576(5) 0.0313(4) Uani 1.0 2 d .
S1 S 0.9498(3) -0.10310(18) 0.22052(13) 0.0273(6) Uani 1.0 2 d .
S2 S 1.1147(3) 0.58795(19) 0.28007(13) 0.0288(6) Uani 1.0 2 d .
S3 S 0.6413(3) -0.2862(3) 0.07926(15) 0.0387(7) Uani 1.0 2 d .
S4 S 1.3206(3) -0.1728(2) 0.47075(14) 0.0323(6) Uani 1.0 2 d .
F1 F 0.5787(8) -0.2502(5) 0.2081(4) 0.0521(19) Uani 1.0 2 d .
F2 F 0.4479(7) -0.3312(6) 0.1635(4) 0.0568(19) Uani 1.0 2 d .
F3 F 0.6335(9) -0.4233(5) 0.2025(4) 0.061(3) Uani 1.0 2 d .
F4 F 1.4741(9) -0.3603(6) 0.4624(5) 0.073(3) Uani 1.0 2 d .
F5 F 1.2885(10) -0.3379(8) 0.4139(6) 0.094(4) Uani 1.0 2 d .
F6 F 1.4322(12) -0.2477(8) 0.3628(5) 0.101(4) Uani 1.0 2 d .
O1 O 0.5655(9) -0.1790(6) 0.0484(4) 0.044(2) Uani 1.0 2 d .
O2 O 0.7729(8) -0.2850(8) 0.0970(6) 0.057(3) Uani 1.0 2 d .
O3 O 0.6249(9) -0.3756(7) 0.0454(5) 0.049(3) Uani 1.0 2 d .
O4 O 1.2271(9) -0.1028(7) 0.4213(5) 0.059(3) Uani 1.0 2 d .
O5 O 1.4313(8) -0.1267(8) 0.4815(6) 0.057(3) Uani 1.0 2 d .
O6 O 1.2702(10) -0.2297(7) 0.5359(5) 0.060(3) Uani 1.0 2 d .
C1 C 0.8618(10) 0.1355(8) 0.2785(5) 0.029(3) Uani 1.0 2 d .
C2 C 0.8259(11) 0.2389(9) 0.2949(6) 0.034(3) Uani 1.0 2 d .
C3 C 0.7219(12) 0.3197(8) 0.2600(6) 0.037(3) Uani 1.0 2 d .
C4 C 0.6543(12) 0.2919(9) 0.2076(6) 0.040(3) Uani 1.0 2 d .
C5 C 0.6863(11) 0.1879(8) 0.1934(5) 0.031(3) Uani 1.0 2 d .
C6 C 0.5956(11) 0.1713(9) 0.1418(6) 0.035(3) Uani 1.0 2 d .
C7 C 0.6173(11) 0.0724(9) 0.1198(6) 0.036(3) Uani 1.0 2 d .
C8 C 0.7274(12) -0.0091(9) 0.1478(6) 0.040(3) Uani 1.0 2 d .
C9 C 0.8110(11) 0.0048(8) 0.1959(6) 0.032(3) Uani 1.0 2 d .
C10 C 0.7944(9) 0.1037(8) 0.2239(6) 0.027(3) Uani 1.0 2 d .
C11 C 0.5359(12) 0.3577(9) 0.1620(6) 0.039(3) Uani 1.0 2 d .
C12 C 0.4929(10) 0.2739(9) 0.1244(6) 0.037(3) Uani 1.0 2 d .
C13 C 0.9038(11) -0.0671(8) 0.3930(6) 0.031(3) Uani 1.0 2 d .
C14 C 0.9551(11) -0.1819(8) 0.4056(5) 0.031(3) Uani 1.0 2 d .
C15 C 0.8838(11) -0.2520(8) 0.4455(6) 0.031(3) Uani 1.0 2 d .
C16 C 0.7656(11) -0.2128(9) 0.4723(6) 0.037(3) Uani 1.0 2 d .
C17 C 0.7160(13) -0.0991(9) 0.4590(6) 0.042(3) Uani 1.0 2 d .
C18 C 0.7865(10) -0.0271(8) 0.4184(5) 0.027(3) Uani 1.0 2 d .
C19 C 1.0308(10) 0.1175(8) 0.4039(5) 0.029(3) Uani 1.0 2 d .
C20 C 1.0687(10) -0.0520(8) 0.1605(5) 0.028(3) Uani 1.0 2 d .
C21 C 1.1954(11) -0.1021(9) 0.1767(6) 0.035(3) Uani 1.0 2 d .
C22 C 1.2921(12) -0.0688(9) 0.1301(7) 0.044(3) Uani 1.0 2 d .
C23 C 1.2634(12) 0.0163(10) 0.0687(7) 0.049(3) Uani 1.0 2 d .
C24 C 1.1377(12) 0.0658(9) 0.0538(6) 0.040(3) Uani 1.0 2 d .
C25 C 1.0393(11) 0.0314(9) 0.0980(5) 0.031(3) Uani 1.0 2 d .
C31 C 1.1079(11) 0.3661(8) 0.2107(5) 0.030(3) Uani 1.0 2 d .
C32 C 1.1054(11) 0.2662(8) 0.1884(6) 0.033(3) Uani 1.0 2 d .
C33 C 1.1886(11) 0.1678(8) 0.2155(6) 0.035(3) Uani 1.0 2 d .
C34 C 1.2842(12) 0.1658(9) 0.2634(6) 0.038(3) Uani 1.0 2 d .
C35 C 1.2896(11) 0.2660(8) 0.2859(5) 0.029(3) Uani 1.0 2 d .
C36 C 1.3946(11) 0.2526(9) 0.3343(6) 0.034(3) Uani 1.0 2 d .
C37 C 1.4164(12) 0.3433(10) 0.3593(6) 0.043(3) Uani 1.0 2 d .
C38 C 1.3286(11) 0.4422(10) 0.3400(6) 0.039(3) Uani 1.0 2 d .
C39 C 1.2259(10) 0.4569(8) 0.2946(6) 0.030(3) Uani 1.0 2 d .
C40 C 1.2018(11) 0.3666(8) 0.2620(5) 0.030(3) Uani 1.0 2 d .
C41 C 1.3905(11) 0.0767(9) 0.2999(6) 0.038(3) Uani 1.0 2 d .
C42 C 1.4653(12) 0.1320(10) 0.3464(6) 0.040(3) Uani 1.0 2 d .
C43 C 1.1068(10) 0.5761(8) 0.1036(6) 0.029(3) Uani 1.0 2 d .
C44 C 1.2159(10) 0.5190(8) 0.0785(5) 0.027(2) Uani 1.0 2 d .
C45 C 1.3000(11) 0.5782(9) 0.0384(7) 0.039(3) Uani 1.0 2 d .
C46 C 1.2710(11) 0.6964(9) 0.0216(6) 0.038(3) Uani 1.0 2 d .
C47 C 1.1598(12) 0.7495(9) 0.0475(6) 0.040(3) Uani 1.0 2 d .
C48 C 1.0758(11) 0.6906(8) 0.0885(6) 0.035(3) Uani 1.0 2 d .
C49 C 0.9068(11) 0.4457(10) 0.0935(6) 0.041(3) Uani 1.0 2 d .
C50 C 0.9782(11) 0.5494(8) 0.3308(6) 0.031(3) Uani 1.0 2 d .
C51 C 0.9940(12) 0.4570(10) 0.3903(6) 0.040(3) Uani 1.0 2 d .
C52 C 0.8813(12) 0.4358(9) 0.4263(6) 0.039(3) Uani 1.0 2 d .
C53 C 0.7616(12) 0.5020(9) 0.4078(6) 0.038(3) Uani 1.0 2 d .
C54 C 0.7503(12) 0.5900(9) 0.3507(6) 0.039(3) Uani 1.0 2 d .
C55 C 0.8604(11) 0.6134(9) 0.3115(6) 0.032(3) Uani 1.0 2 d .
C56 C 0.5718(12) -0.3249(9) 0.1678(6) 0.038(3) Uani 1.0 2 d .
C57 C 1.3830(14) -0.2828(12) 0.4233(9) 0.061(4) Uani 1.0 2 d .
H2 H 0.8730 0.2568 0.3313 0.0406 Uiso 1.0 2 calc R
H3 H 0.6997 0.3906 0.2723 0.0443 Uiso 1.0 2 calc R
H7 H 0.5602 0.0582 0.0865 0.0426 Uiso 1.0 2 calc R
H8 H 0.7425 -0.0770 0.1316 0.0477 Uiso 1.0 2 calc R
H11A H 0.4666 0.3870 0.1926 0.0463 Uiso 1.0 2 calc R
H11B H 0.5593 0.4205 0.1268 0.0463 Uiso 1.0 2 calc R
H12A H 0.4082 0.2578 0.1422 0.0445 Uiso 1.0 2 calc R
H12B H 0.4858 0.3028 0.0720 0.0445 Uiso 1.0 2 calc R
H14 H 1.0362 -0.2093 0.3871 0.0373 Uiso 1.0 2 calc R
H15 H 0.9164 -0.3297 0.4551 0.0375 Uiso 1.0 2 calc R
H16 H 0.7178 -0.2635 0.4998 0.0438 Uiso 1.0 2 calc R
H17 H 0.6350 -0.0716 0.4777 0.0500 Uiso 1.0 2 calc R
H18 H 0.7533 0.0504 0.4080 0.0329 Uiso 1.0 2 calc R
H19A H 0.9488 0.1421 0.4261 0.0353 Uiso 1.0 2 calc R
H19B H 1.0663 0.1825 0.3803 0.0353 Uiso 1.0 2 calc R
H19C H 1.0918 0.0711 0.4407 0.0353 Uiso 1.0 2 calc R
H21 H 1.2168 -0.1582 0.2185 0.0424 Uiso 1.0 2 calc R
H22 H 1.3792 -0.1046 0.1404 0.0528 Uiso 1.0 2 calc R
H23 H 1.3302 0.0388 0.0382 0.0590 Uiso 1.0 2 calc R
H24 H 1.1168 0.1242 0.0131 0.0476 Uiso 1.0 2 calc R
H25 H 0.9519 0.0644 0.0860 0.0369 Uiso 1.0 2 calc R
H32 H 1.0435 0.2664 0.1531 0.0394 Uiso 1.0 2 calc R
H33 H 1.1795 0.1015 0.2009 0.0423 Uiso 1.0 2 calc R
H37 H 1.4894 0.3383 0.3888 0.0521 Uiso 1.0 2 calc R
H38 H 1.3408 0.5034 0.3596 0.0462 Uiso 1.0 2 calc R
H41A H 1.4480 0.0463 0.2642 0.0458 Uiso 1.0 2 calc R
H41B H 1.3547 0.0154 0.3301 0.0458 Uiso 1.0 2 calc R
H42A H 1.4639 0.0954 0.3975 0.0482 Uiso 1.0 2 calc R
H42B H 1.5561 0.1278 0.3312 0.0482 Uiso 1.0 2 calc R
H44 H 1.2334 0.4401 0.0886 0.0320 Uiso 1.0 2 calc R
H44A H 0.8631 0.3855 0.1167 0.0488 Uiso 1.0 2 calc R
H44B H 0.9720 0.4181 0.0609 0.0488 Uiso 1.0 2 calc R
H44C H 0.8434 0.5067 0.0664 0.0488 Uiso 1.0 2 calc R
H45 H 1.3775 0.5399 0.0218 0.0473 Uiso 1.0 2 calc R
H46 H 1.3276 0.7376 -0.0069 0.0453 Uiso 1.0 2 calc R
H47 H 1.1401 0.8283 0.0371 0.0482 Uiso 1.0 2 calc R
H48 H 0.9986 0.7282 0.1058 0.0416 Uiso 1.0 2 calc R
H51 H 1.0762 0.4126 0.4045 0.0482 Uiso 1.0 2 calc R
H52 H 0.8872 0.3736 0.4649 0.0469 Uiso 1.0 2 calc R
H53 H 0.6877 0.4865 0.4345 0.0460 Uiso 1.0 2 calc R
H54 H 0.6682 0.6352 0.3375 0.0464 Uiso 1.0 2 calc R
H55 H 0.8523 0.6739 0.2716 0.0388 Uiso 1.0 2 calc R

loop_
_atom_site_aniso_label
_atom_site_aniso_U_11
_atom_site_aniso_U_22
_atom_site_aniso_U_33
_atom_site_aniso_U_12
_atom_site_aniso_U_13
_atom_site_aniso_U_23
Se1 0.0295(7) 0.0253(5) 0.0304(6) -0.0009(4) -0.0043(5) -0.0033(4)
Se2 0.0317(7) 0.0308(6) 0.0303(6) -0.0042(5) -0.0027(5) -0.0044(5)
S1 0.0301(15) 0.0213(11) 0.0295(13) -0.0031(10) 0.0001(11) -0.0041(10)
S2 0.0306(15) 0.0260(12) 0.0293(13) -0.0040(11) -0.0004(11) -0.0058(11)
S3 0.0368(17) 0.0320(14) 0.0452(17) 0.0011(12) -0.0051(13) -0.0096(13)
S4 0.0290(15) 0.0296(13) 0.0371(15) -0.0011(11) -0.0002(12) -0.0076(11)
F1 0.072(6) 0.039(4) 0.041(4) 0.005(4) -0.016(4) -0.011(3)
F2 0.047(5) 0.056(5) 0.065(5) -0.021(4) 0.003(4) 0.002(4)
F3 0.097(7) 0.030(4) 0.051(5) -0.004(4) -0.015(4) -0.003(3)
F4 0.071(6) 0.045(4) 0.096(7) 0.021(4) 0.002(5) -0.023(5)
F5 0.080(7) 0.081(6) 0.144(9) -0.011(6) 0.005(7) -0.078(7)
F6 0.136(10) 0.097(7) 0.047(5) 0.033(7) 0.030(6) -0.011(5)
O1 0.053(6) 0.031(4) 0.039(5) 0.001(4) 0.011(4) 0.007(4)
O2 0.027(5) 0.060(6) 0.088(7) -0.008(4) -0.006(5) -0.022(5)
O3 0.048(6) 0.051(5) 0.047(5) 0.004(4) -0.011(4) -0.017(4)
O4 0.044(6) 0.046(5) 0.077(7) 0.018(4) -0.022(5) -0.011(5)
O5 0.029(5) 0.066(6) 0.087(7) -0.016(5) -0.001(5) -0.033(5)
O6 0.066(7) 0.044(5) 0.067(6) -0.016(5) 0.028(5) -0.005(5)
C1 0.024(6) 0.032(5) 0.026(6) 0.000(5) -0.007(5) 0.003(5)
C2 0.037(7) 0.032(6) 0.030(6) -0.008(5) -0.006(5) 0.003(5)
C3 0.053(8) 0.019(5) 0.036(6) 0.004(5) -0.011(6) -0.010(5)
C4 0.043(8) 0.037(6) 0.030(6) 0.004(5) 0.006(5) 0.006(5)
C5 0.037(7) 0.032(6) 0.017(5) 0.003(5) 0.004(5) 0.003(4)
C6 0.039(7) 0.040(6) 0.025(6) -0.012(5) 0.005(5) -0.002(5)
C7 0.041(7) 0.038(6) 0.033(6) -0.011(5) 0.000(5) -0.014(5)
C8 0.040(7) 0.036(6) 0.035(6) 0.003(5) -0.005(5) 0.005(5)
C9 0.044(7) 0.022(5) 0.029(6) -0.004(5) 0.005(5) -0.003(5)
C10 0.012(5) 0.032(5) 0.031(6) -0.002(4) 0.001(4) 0.005(5)
C11 0.038(7) 0.039(6) 0.032(6) -0.000(5) -0.003(5) 0.002(5)
C12 0.021(6) 0.041(6) 0.045(7) 0.002(5) -0.013(5) -0.003(5)
C13 0.040(7) 0.025(5) 0.029(6) -0.012(5) -0.018(5) 0.000(5)
C14 0.034(7) 0.033(6) 0.021(5) 0.003(5) -0.007(5) -0.002(5)
C15 0.035(7) 0.022(5) 0.035(6) -0.007(5) -0.008(5) -0.001(5)
C16 0.037(7) 0.044(6) 0.029(6) -0.018(6) -0.003(5) 0.002(5)
C17 0.047(8) 0.039(6) 0.042(7) -0.015(6) 0.011(6) -0.010(6)
C18 0.027(6) 0.024(5) 0.033(6) -0.005(4) -0.004(5) -0.008(5)
C19 0.030(6) 0.035(6) 0.024(5) -0.011(5) -0.017(5) -0.002(5)
C20 0.020(6) 0.035(6) 0.023(5) 0.002(4) 0.000(4) -0.000(5)
C21 0.035(7) 0.033(6) 0.038(6) -0.009(5) 0.002(5) -0.004(5)
C22 0.024(7) 0.040(6) 0.063(8) 0.001(5) -0.004(6) -0.006(6)
C23 0.035(8) 0.048(7) 0.059(8) -0.005(6) 0.005(6) -0.001(6)
C24 0.047(8) 0.039(6) 0.032(6) -0.015(6) 0.004(6) 0.003(5)
C25 0.030(6) 0.038(6) 0.023(5) -0.006(5) 0.006(5) -0.004(5)
C31 0.037(7) 0.026(5) 0.023(5) -0.000(5) -0.004(5) -0.002(4)
C32 0.033(7) 0.034(6) 0.035(6) -0.007(5) -0.006(5) -0.013(5)
C33 0.050(8) 0.012(5) 0.047(7) -0.007(5) 0.016(6) -0.015(5)
C34 0.043(7) 0.031(6) 0.038(6) -0.006(5) 0.001(6) -0.007(5)
C35 0.036(7) 0.026(5) 0.017(5) 0.002(5) -0.005(5) 0.006(4)
C36 0.037(7) 0.034(6) 0.031(6) -0.002(5) -0.003(5) -0.008(5)
C37 0.042(8) 0.057(8) 0.026(6) -0.005(6) -0.003(5) -0.001(6)
C38 0.034(7) 0.043(6) 0.042(7) -0.005(5) -0.009(6) -0.015(6)
C39 0.027(6) 0.027(5) 0.041(6) -0.010(5) 0.008(5) -0.013(5)
C40 0.038(7) 0.033(6) 0.018(5) -0.011(5) 0.000(5) 0.002(4)
C41 0.039(7) 0.027(5) 0.045(7) -0.006(5) -0.000(6) 0.003(5)
C42 0.037(7) 0.052(7) 0.022(6) 0.005(6) -0.001(5) 0.003(5)
C43 0.024(6) 0.022(5) 0.036(6) -0.000(4) -0.007(5) 0.002(5)
C44 0.030(6) 0.026(5) 0.027(5) -0.005(5) 0.004(5) -0.012(4)
C45 0.025(6) 0.044(6) 0.049(7) -0.000(5) 0.009(5) -0.014(6)
C46 0.034(7) 0.039(6) 0.039(7) -0.002(5) -0.004(5) -0.007(5)
C47 0.051(8) 0.028(6) 0.039(7) -0.003(5) -0.009(6) -0.005(5)
C48 0.040(7) 0.028(5) 0.034(6) 0.001(5) -0.004(5) -0.009(5)
C49 0.031(7) 0.051(7) 0.041(7) -0.010(6) -0.007(5) -0.011(6)
C50 0.033(6) 0.018(5) 0.037(6) 0.001(4) -0.007(5) -0.003(5)
C51 0.041(7) 0.046(7) 0.026(6) 0.006(6) -0.007(5) -0.002(5)
C52 0.039(7) 0.037(6) 0.034(6) -0.006(5) 0.009(5) 0.007(5)
C53 0.034(7) 0.047(7) 0.037(6) -0.012(6) -0.001(5) -0.012(6)
C54 0.044(8) 0.037(6) 0.033(6) -0.005(6) -0.011(6) -0.004(5)
C55 0.040(7) 0.035(6) 0.025(6) -0.014(5) 0.005(5) -0.009(5)
C56 0.048(8) 0.026(5) 0.036(6) -0.007(5) -0.003(6) 0.001(5)
C57 0.048(9) 0.059(9) 0.071(10) -0.000(7) -0.027(8) -0.009(8)

loop_
_atom_type_symbol
_atom_type_description
_atom_type_scat_dispersion_real
_atom_type_scat_dispersion_imag
_atom_type_scat_source
C C 0.0033 0.0016
;
International Tables for Crystallography
(1992, Vol. C, Tables 4.2.6.8 and 6.1.1.4)
;
H H 0.0000 0.0000
;
International Tables for Crystallography
(1992, Vol. C, Table 6.1.1.4)
;
F F 0.0171 0.0103
;
International Tables for Crystallography
(1992, Vol. C, Tables 4.2.6.8 and 6.1.1.4)
;
O O 0.0106 0.0060
;
International Tables for Crystallography
(1992, Vol. C, Tables 4.2.6.8 and 6.1.1.4)
;
S S 0.1246 0.1234
;
International Tables for Crystallography
(1992, Vol. C, Tables 4.2.6.8 and 6.1.1.4)
;
Se Se -0.0929 2.2259
;
International Tables for Crystallography
(1992, Vol. C, Tables 4.2.6.8 and 6.1.1.4)
;

loop_
_geom_angle_atom_site_label_1
_geom_angle_atom_site_label_2
_geom_angle_atom_site_label_3
_geom_angle
_geom_angle_publ_flag
C1 Se1 C13 99.6(5) yes
C1 Se1 C19 99.4(5) yes
C13 Se1 C19 97.6(5) yes
C31 Se2 C43 100.3(4) yes
C31 Se2 C49 101.6(5) yes
C43 Se2 C49 98.0(5) yes
C9 S1 C20 101.6(5) yes
C39 S2 C50 101.2(5) yes
O1 S3 O2 114.9(6) yes
O1 S3 O3 115.3(5) yes
O1 S3 C56 104.5(5) yes
O2 S3 O3 114.8(6) yes
O2 S3 C56 102.2(6) yes
O3 S3 C56 102.6(6) yes
O4 S4 O5 115.0(6) yes
O4 S4 O6 115.6(6) yes
O4 S4 C57 101.9(7) yes
O5 S4 O6 113.9(6) yes
O5 S4 C57 104.0(7) yes
O6 S4 C57 104.1(6) yes
Se1 C1 C2 118.3(8) yes
Se1 C1 C10 120.7(7) yes
C2 C1 C10 121.0(9) yes
C1 C2 C3 123.1(11) yes
C2 C3 C4 117.6(10) yes
C3 C4 C5 119.3(10) yes
C3 C4 C11 130.6(10) yes
C5 C4 C11 109.9(11) yes
C4 C5 C6 110.8(9) yes
C4 C5 C10 126.0(11) yes
C6 C5 C10 123.2(10) yes
C5 C6 C7 118.1(9) yes
C5 C6 C12 108.5(10) yes
C7 C6 C12 133.4(11) yes
C6 C7 C8 118.7(11) yes
C7 C8 C9 123.8(11) yes
S1 C9 C8 117.5(8) yes
S1 C9 C10 120.7(8) yes
C8 C9 C10 121.7(9) yes
C1 C10 C5 112.8(9) yes
C1 C10 C9 132.8(9) yes
C5 C10 C9 114.4(10) yes
C4 C11 C12 104.8(9) yes
C6 C12 C11 105.4(9) yes
Se1 C13 C14 117.5(8) yes
Se1 C13 C18 120.7(7) yes
C14 C13 C18 121.7(10) yes
C13 C14 C15 117.5(10) yes
C14 C15 C16 121.6(9) yes
C15 C16 C17 120.2(11) yes
C16 C17 C18 118.9(11) yes
C13 C18 C17 120.1(9) yes
S1 C20 C21 116.2(7) yes
S1 C20 C25 124.2(8) yes
C21 C20 C25 119.6(10) yes
C20 C21 C22 118.8(9) yes
C21 C22 C23 121.8(11) yes
C22 C23 C24 118.6(12) yes
C23 C24 C25 120.6(10) yes
C20 C25 C24 120.5(10) yes
Se2 C31 C32 118.8(8) yes
Se2 C31 C40 122.7(8) yes
C32 C31 C40 118.4(9) yes
C31 C32 C33 123.3(11) yes
C32 C33 C34 120.0(10) yes
C33 C34 C35 117.6(9) yes
C33 C34 C41 133.3(11) yes
C35 C34 C41 109.1(10) yes
C34 C35 C36 111.6(9) yes
C34 C35 C40 123.7(10) yes
C36 C35 C40 124.7(10) yes
C35 C36 C37 119.0(9) yes
C35 C36 C42 108.3(10) yes
C37 C36 C42 132.7(11) yes
C36 C37 C38 118.1(12) yes
C37 C38 C39 124.0(12) yes
S2 C39 C38 118.3(9) yes
S2 C39 C40 120.7(8) yes
C38 C39 C40 121.0(9) yes
C31 C40 C35 116.9(10) yes
C31 C40 C39 130.0(9) yes
C35 C40 C39 113.1(9) yes
C34 C41 C42 106.1(9) yes
C36 C42 C41 104.8(9) yes
Se2 C43 C44 121.2(7) yes
Se2 C43 C48 116.3(8) yes
C44 C43 C48 122.5(10) yes
C43 C44 C45 118.8(9) yes
C44 C45 C46 120.3(10) yes
C45 C46 C47 118.6(11) yes
C46 C47 C48 121.4(10) yes
C43 C48 C47 118.4(10) yes
S2 C50 C51 121.2(8) yes
S2 C50 C55 117.2(7) yes
C51 C50 C55 121.5(10) yes
C50 C51 C52 116.2(10) yes
C51 C52 C53 122.6(10) yes
C52 C53 C54 119.6(11) yes
C53 C54 C55 120.1(10) yes
C50 C55 C54 120.0(9) yes
S3 C56 F1 111.4(8) yes
S3 C56 F2 112.1(8) yes
S3 C56 F3 110.9(8) yes
F1 C56 F2 106.7(9) yes
F1 C56 F3 108.1(9) yes
F2 C56 F3 107.4(10) yes
S4 C57 F4 111.2(11) yes
S4 C57 F5 109.7(10) yes
S4 C57 F6 113.3(11) yes
F4 C57 F5 104.6(11) yes
F4 C57 F6 107.7(12) yes
F5 C57 F6 110.0(14) yes
C1 C2 H2 118.472 no
C3 C2 H2 118.467 no
C2 C3 H3 121.185 no
C4 C3 H3 121.200 no
C6 C7 H7 120.670 no
C8 C7 H7 120.679 no
C7 C8 H8 118.094 no
C9 C8 H8 118.070 no
C4 C11 H11A 110.795 no
C4 C11 H11B 110.790 no
C12 C11 H11A 110.790 no
C12 C11 H11B 110.789 no
H11A C11 H11B 108.864 no
C6 C12 H12A 110.653 no
C6 C12 H12B 110.659 no
C11 C12 H12A 110.647 no
C11 C12 H12B 110.655 no
H12A C12 H12B 108.778 no
C13 C14 H14 121.261 no
C15 C14 H14 121.253 no
C14 C15 H15 119.199 no
C16 C15 H15 119.213 no
C15 C16 H16 119.904 no
C17 C16 H16 119.906 no
C16 C17 H17 120.540 no
C18 C17 H17 120.534 no
C13 C18 H18 119.940 no
C17 C18 H18 119.947 no
Se1 C19 H19A 109.469 no
Se1 C19 H19B 109.472 no
Se1 C19 H19C 109.465 no
H19A C19 H19B 109.475 no
H19A C19 H19C 109.474 no
H19B C19 H19C 109.472 no
C20 C21 H21 120.584 no
C22 C21 H21 120.586 no
C21 C22 H22 119.114 no
C23 C22 H22 119.117 no
C22 C23 H23 120.679 no
C24 C23 H23 120.686 no
C23 C24 H24 119.697 no
C25 C24 H24 119.698 no
C20 C25 H25 119.733 no
C24 C25 H25 119.733 no
C31 C32 H32 118.372 no
C33 C32 H32 118.368 no
C32 C33 H33 119.992 no
C34 C33 H33 120.004 no
C36 C37 H37 120.972 no
C38 C37 H37 120.969 no
C37 C38 H38 118.001 no
C39 C38 H38 117.994 no
C34 C41 H41A 110.502 no
C34 C41 H41B 110.504 no
C42 C41 H41A 110.498 no
C42 C41 H41B 110.512 no
H41A C41 H41B 108.673 no
C36 C42 H42A 110.777 no
C36 C42 H42B 110.781 no
C41 C42 H42A 110.772 no
C41 C42 H42B 110.785 no
H42A C42 H42B 108.853 no
C43 C44 H44 120.614 no
C45 C44 H44 120.624 no
C44 C45 H45 119.869 no
C46 C45 H45 119.870 no
C45 C46 H46 120.707 no
C47 C46 H46 120.704 no
C46 C47 H47 119.282 no
C48 C47 H47 119.291 no
C43 C48 H48 120.785 no
C47 C48 H48 120.791 no
Se2 C49 H44A 109.472 no
Se2 C49 H44B 109.476 no
Se2 C49 H44C 109.473 no
H44A C49 H44B 109.466 no
H44A C49 H44C 109.470 no
H44B C49 H44C 109.470 no
C50 C51 H51 121.915 no
C52 C51 H51 121.935 no
C51 C52 H52 118.715 no
C53 C52 H52 118.714 no
C52 C53 H53 120.190 no
C54 C53 H53 120.190 no
C53 C54 H54 119.948 no
C55 C54 H54 119.956 no
C50 C55 H55 120.004 no
C54 C55 H55 120.008 no

loop_
_geom_bond_atom_site_label_1
_geom_bond_atom_site_label_2
_geom_bond_distance
_geom_bond_publ_flag
Se1 C1 1.936(9) yes
Se1 C13 1.937(11) yes
Se1 C19 1.951(11) yes
Se2 C31 1.935(9) yes
Se2 C43 1.944(10) yes
Se2 C49 1.940(13) yes
S1 C9 1.795(10) yes
S1 C20 1.796(11) yes
S2 C39 1.805(10) yes
S2 C50 1.802(11) yes
S3 O1 1.445(7) yes
S3 O2 1.441(10) yes
S3 O3 1.441(10) yes
S3 C56 1.835(12) yes
S4 O4 1.419(9) yes
S4 O5 1.433(10) yes
S4 O6 1.444(10) yes
S4 C57 1.818(16) yes
F1 C56 1.341(14) yes
F2 C56 1.329(15) yes
F3 C56 1.330(11) yes
F4 C57 1.346(15) yes
F5 C57 1.35(2) yes
F6 C57 1.281(18) yes
C1 C2 1.378(15) yes
C1 C10 1.436(16) yes
C2 C3 1.420(14) yes
C3 C4 1.380(18) yes
C4 C5 1.365(16) yes
C4 C11 1.538(15) yes
C5 C6 1.459(16) yes
C5 C10 1.443(13) yes
C6 C7 1.368(16) yes
C6 C12 1.502(14) yes
C7 C8 1.427(15) yes
C8 C9 1.347(17) yes
C9 C10 1.429(15) yes
C11 C12 1.526(18) yes
C13 C14 1.411(13) yes
C13 C18 1.362(15) yes
C14 C15 1.364(15) yes
C15 C16 1.380(15) yes
C16 C17 1.396(15) yes
C17 C18 1.380(16) yes
C20 C21 1.379(14) yes
C20 C25 1.411(13) yes
C21 C22 1.403(17) yes
C22 C23 1.409(16) yes
C23 C24 1.365(17) yes
C24 C25 1.398(16) yes
C31 C32 1.407(16) yes
C31 C40 1.411(16) yes
C32 C33 1.383(13) yes
C33 C34 1.371(17) yes
C34 C35 1.419(16) yes
C34 C41 1.496(14) yes
C35 C36 1.423(16) yes
C35 C40 1.415(13) yes
C36 C37 1.377(18) yes
C36 C42 1.528(15) yes
C37 C38 1.389(15) yes
C38 C39 1.365(16) yes
C39 C40 1.461(16) yes
C41 C42 1.543(18) yes
C43 C44 1.369(14) yes
C43 C48 1.381(13) yes
C44 C45 1.379(16) yes
C45 C46 1.425(16) yes
C46 C47 1.371(16) yes
C47 C48 1.384(17) yes
C50 C51 1.433(13) yes
C50 C55 1.361(14) yes
C51 C52 1.400(17) yes
C52 C53 1.385(15) yes
C53 C54 1.371(14) yes
C54 C55 1.412(17) yes
C2 H2 0.950 no
C3 H3 0.950 no
C7 H7 0.950 no
C8 H8 0.950 no
C11 H11A 0.990 no
C11 H11B 0.990 no
C12 H12A 0.990 no
C12 H12B 0.990 no
C14 H14 0.950 no
C15 H15 0.950 no
C16 H16 0.950 no
C17 H17 0.950 no
C18 H18 0.950 no
C19 H19A 0.980 no
C19 H19B 0.980 no
C19 H19C 0.980 no
C21 H21 0.950 no
C22 H22 0.950 no
C23 H23 0.950 no
C24 H24 0.950 no
C25 H25 0.950 no
C32 H32 0.950 no
C33 H33 0.950 no
C37 H37 0.950 no
C38 H38 0.950 no
C41 H41A 0.990 no
C41 H41B 0.990 no
C42 H42A 0.990 no
C42 H42B 0.990 no
C44 H44 0.950 no
C45 H45 0.950 no
C46 H46 0.950 no
C47 H47 0.950 no
C48 H48 0.950 no
C49 H44A 0.980 no
C49 H44B 0.980 no
C49 H44C 0.980 no
C51 H51 0.950 no
C52 H52 0.950 no
C53 H53 0.950 no
C54 H54 0.950 no
C55 H55 0.950 no

loop_
_geom_contact_atom_site_label_1
_geom_contact_atom_site_label_2
_geom_contact_distance
_geom_contact_publ_flag
_geom_contact_site_symmetry_2
Se1 S1 3.114(3) no .
Se1 C9 3.451(12) no .
Se2 S2 3.073(4) no .
Se2 C39 3.436(11) no .
Se2 C50 3.336(11) no .
Se2 C55 3.522(11) no .
S1 C1 3.362(11) no .
S1 C13 3.428(11) no .
S1 C14 3.468(10) no .
S2 C31 3.329(12) no .
S2 C43 3.409(11) no .
F1 O1 2.994(10) no .
F1 O2 2.955(12) no .
F2 O1 3.005(11) no .
F2 O3 2.968(12) no .
F3 O2 2.933(12) no .
F3 O3 2.936(11) no .
F4 O5 2.974(13) no .
F4 O6 2.961(13) no .
F5 O4 2.928(13) no .
F5 O6 2.914(16) no .
F6 O4 2.913(14) no .
F6 O5 2.975(15) no .
C1 C4 2.812(14) no .
C1 C18 3.191(13) no .
C2 C5 2.708(17) no .
C2 C19 2.998(14) no .
C3 C10 2.891(15) no .
C4 C7 3.586(18) no .
C5 C8 2.739(16) no .
C6 C9 2.834(14) no .
C7 C10 2.893(16) no .
C8 C20 3.546(16) no .
C8 C25 3.502(17) no .
C9 C25 3.039(16) no .
C10 C13 3.569(13) no .
C10 C20 3.514(14) no .
C13 C16 2.739(16) no .
C14 C17 2.796(16) no .
C15 C18 2.757(13) no .
C18 C19 3.392(16) no .
C20 C23 2.810(17) no .
C21 C24 2.802(14) no .
C22 C25 2.752(15) no .
C31 C34 2.841(14) no .
C31 C44 3.167(14) no .
C32 C35 2.721(16) no .
C32 C49 3.077(14) no .
C33 C40 2.839(16) no .
C35 C38 2.722(17) no .
C36 C39 2.803(13) no .
C37 C40 2.896(17) no .
C39 C51 3.020(16) no .
C40 C43 3.597(13) no .
C40 C50 3.408(14) no .
C40 C51 3.473(16) no .
C43 C46 2.757(16) no .
C44 C47 2.776(14) no .
C44 C49 3.539(17) no .
C45 C48 2.775(16) no .
C50 C53 2.780(16) no .
C51 C54 2.816(16) no .
C52 C55 2.764(14) no .
Se1 O4 2.975(9) no .
Se1 C33 3.362(11) no .
Se2 O2 3.262(8) no 1_565
S2 F5 3.548(12) no 1_565
F1 F6 3.307(12) no 1_455
F1 C22 3.573(13) no 1_455
F1 C54 3.366(12) no 1_545
F1 C55 3.555(13) no 1_545
F2 C21 3.579(13) no 1_455
F2 C22 3.329(13) no 1_455
F2 C45 3.375(16) no 1_445
F2 C46 3.248(14) no 1_445
F3 C3 3.147(11) no 1_545
F3 C4 3.515(13) no 1_545
F3 C11 3.340(15) no 1_545
F3 C54 3.160(14) no 1_545
F3 C55 3.363(15) no 1_545
F4 F4 3.444(10) no 2_846
F4 C53 3.450(14) no 1_645
F5 S2 3.548(12) no 1_545
F5 C38 3.301(17) no 1_545
F6 F1 3.307(12) no 1_655
O1 C22 3.443(15) no 1_455
O1 C23 3.423(15) no 2_755
O2 Se2 3.262(8) no 1_545
O2 C48 3.156(15) no 1_545
O2 C49 3.419(15) no 1_545
O3 C12 3.402(14) no 2_655
O3 C44 3.478(13) no 2_755
O3 C45 3.591(16) no 1_445
O3 C45 3.240(16) no 2_755
O3 C49 3.390(13) no 1_545
O4 Se1 2.975(9) no .
O4 C13 3.397(15) no .
O4 C14 3.245(15) no .
O4 C19 3.088(12) no .
O4 C41 3.538(14) no .
O5 C16 3.501(14) no 1_655
O5 C17 3.097(16) no 1_655
O5 C17 3.362(15) no 2_756
O5 C18 3.509(14) no 2_756
O5 C42 3.471(15) no 2_856
O6 C2 3.349(15) no 2_756
O6 C18 3.448(14) no 2_756
O6 C19 3.494(14) no 2_756
O6 C52 3.234(16) no 2_756
O6 C53 3.435(15) no 2_756
C1 C32 3.527(15) no .
C2 O6 3.349(15) no 2_756
C2 C32 3.571(16) no .
C3 F3 3.147(11) no 1_565
C4 F3 3.515(13) no 1_565
C11 F3 3.340(15) no 1_565
C12 O3 3.402(14) no 2_655
C13 O4 3.397(15) no .
C14 O4 3.245(15) no .
C15 C54 3.439(18) no 1_545
C15 C55 3.380(16) no 1_545
C16 O5 3.501(14) no 1_455
C17 O5 3.097(16) no 1_455
C17 O5 3.362(15) no 2_756
C18 O5 3.509(14) no 2_756
C18 O6 3.448(14) no 2_756
C19 O4 3.088(12) no .
C19 O6 3.494(14) no 2_756
C20 C33 3.584(16) no .
C21 F2 3.579(13) no 1_655
C21 C33 3.596(16) no .
C21 C47 3.446(18) no 1_545
C22 F1 3.573(13) no 1_655
C22 F2 3.329(13) no 1_655
C22 O1 3.443(15) no 1_655
C22 C47 3.520(19) no 1_545
C23 O1 3.423(15) no 2_755
C32 C1 3.527(15) no .
C32 C2 3.571(16) no .
C33 Se1 3.362(11) no .
C33 C20 3.584(16) no .
C33 C21 3.596(16) no .
C38 F5 3.301(17) no 1_565
C41 O4 3.538(14) no .
C42 O5 3.471(15) no 2_856
C44 O3 3.478(13) no 2_755
C44 C49 3.471(15) no 2_765
C45 F2 3.375(16) no 1_665
C45 O3 3.591(16) no 1_665
C45 O3 3.240(16) no 2_755
C45 C49 3.464(18) no 2_765
C46 F2 3.248(14) no 1_665
C47 C21 3.446(18) no 1_565
C47 C22 3.520(19) no 1_565
C48 O2 3.156(15) no 1_565
C49 O2 3.419(15) no 1_565
C49 O3 3.390(13) no 1_565
C49 C44 3.471(15) no 2_765
C49 C45 3.464(18) no 2_765
C52 O6 3.234(16) no 2_756
C53 F4 3.450(14) no 1_465
C53 O6 3.435(15) no 2_756
C54 F1 3.366(12) no 1_565
C54 F3 3.160(14) no 1_565
C54 C15 3.439(18) no 1_565
C55 F1 3.555(13) no 1_565
C55 F3 3.363(15) no 1_565
C55 C15 3.380(16) no 1_565
Se1 H2 2.8831 no .
Se1 H14 2.9417 no .
Se1 H18 2.9497 no .
Se2 H32 2.9204 no .
Se2 H44 2.9825 no .
Se2 H48 2.8828 no .
Se2 H55 3.3911 no .
S1 H8 2.7302 no .
S1 H14 3.2645 no .
S1 H21 2.7731 no .
S1 H25 2.9655 no .
S2 H38 2.7706 no .
S2 H48 3.5545 no .
S2 H51 2.9622 no .
S2 H55 2.7719 no .
C1 H3 3.3111 no .
C1 H18 2.7940 no .
C1 H19A 3.0073 no .
C1 H19B 3.1507 no .
C2 H18 3.0530 no .
C2 H19A 2.7818 no .
C2 H19B 2.9392 no .
C3 H11A 2.9140 no .
C3 H11B 3.0139 no .
C4 H2 3.2473 no .
C4 H12A 3.0446 no .
C4 H12B 3.1406 no .
C5 H3 3.2348 no .
C5 H7 3.2979 no .
C5 H11A 3.0698 no .
C5 H11B 2.9995 no .
C5 H12A 3.0256 no .
C5 H12B 3.1038 no .
C6 H8 3.2496 no .
C6 H11A 3.1203 no .
C6 H11B 3.0263 no .
C7 H12A 2.9826 no .
C7 H12B 2.9263 no .
C7 H25 3.5600 no .
C8 H25 2.8434 no .
C9 H7 3.2910 no .
C9 H25 2.6068 no .
C10 H2 3.2969 no .
C10 H8 3.2703 no .
C10 H18 3.4740 no .
C10 H25 3.1571 no .
C11 H3 2.8958 no .
C12 H7 2.8975 no .
C13 H15 3.2368 no .
C13 H17 3.2359 no .
C13 H19A 2.9415 no .
C13 H19C 3.1267 no .
C14 H16 3.2458 no .
C14 H18 3.2775 no .
C15 H17 3.2648 no .
C16 H14 3.2563 no .
C16 H18 3.2524 no .
C17 H15 3.2589 no .
C18 H14 3.2787 no .
C18 H16 3.2499 no .
C18 H19A 2.9897 no .
C19 H2 2.4002 no .
C19 H18 3.1879 no .
C20 H8 3.5786 no .
C20 H22 3.2486 no .
C20 H24 3.2931 no .
C21 H23 3.3119 no .
C21 H25 3.2657 no .
C22 H24 3.2489 no .
C23 H21 3.3122 no .
C23 H25 3.2506 no .
C24 H22 3.2387 no .
C25 H21 3.2756 no .
C25 H23 3.2615 no .
C31 H33 3.3026 no .
C31 H44 2.7344 no .
C31 H44A 3.1226 no .
C31 H44B 3.1203 no .
C32 H44 3.0778 no .
C32 H44A 2.9213 no .
C32 H44B 2.9632 no .
C33 H41A 2.9411 no .
C33 H41B 2.9509 no .
C34 H32 3.2309 no .
C34 H42A 3.0979 no .
C34 H42B 3.0884 no .
C35 H33 3.2543 no .
C35 H37 3.2812 no .
C35 H41A 3.0430 no .
C35 H41B 3.0269 no .
C35 H42A 3.0532 no .
C35 H42B 3.0539 no .
C36 H38 3.2216 no .
C36 H41A 3.1047 no .
C36 H41B 3.0949 no .
C37 H42A 2.9875 no .
C37 H42B 2.9700 no .
C38 H51 2.9626 no .
C39 H37 3.2803 no .
C39 H51 2.6280 no .
C40 H32 3.2734 no .
C40 H38 3.3086 no .
C40 H44 3.2768 no .
C40 H51 3.1136 no .
C41 H33 2.8847 no .
C42 H37 2.9192 no .
C43 H44B 2.8933 no .
C43 H44C 3.1979 no .
C43 H45 3.2251 no .
C43 H47 3.2335 no .
C44 H44B 3.1244 no .
C44 H46 3.2894 no .
C44 H48 3.2647 no .
C45 H47 3.2655 no .
C46 H44 3.2954 no .
C46 H48 3.2600 no .
C47 H45 3.2611 no .
C48 H44 3.2653 no .
C48 H46 3.2613 no .
C49 H32 2.4961 no .
C49 H44 3.4328 no .
C50 H52 3.2682 no .
C50 H54 3.2550 no .
C51 H53 3.2933 no .
C51 H55 3.2959 no .
C52 H54 3.2413 no .
C53 H51 3.3018 no .
C53 H55 3.2657 no .
C54 H52 3.2314 no .
C55 H51 3.2973 no .
C55 H53 3.2729 no .
H2 H3 2.3646 no .
H2 H18 3.1619 no .
H2 H19A 2.1328 no .
H2 H19B 2.2189 no .
H2 H19C 3.3648 no .
H3 H11A 2.9347 no .
H3 H11B 3.1013 no .
H7 H8 2.3595 no .
H7 H12A 3.0782 no .
H7 H12B 2.9736 no .
H8 H25 3.0837 no .
H11A H12A 2.2292 no .
H11A H12B 2.7128 no .
H11B H12A 2.7795 no .
H11B H12B 2.2295 no .
H14 H15 2.3204 no .
H15 H16 2.3169 no .
H16 H17 2.3520 no .
H17 H18 2.3372 no .
H18 H19A 2.6019 no .
H21 H22 2.3484 no .
H22 H23 2.3565 no .
H23 H24 2.3200 no .
H24 H25 2.3397 no .
H32 H33 2.3100 no .
H32 H44 3.2673 no .
H32 H44A 2.2139 no .
H32 H44B 2.3290 no .
H32 H44C 3.4623 no .
H33 H41A 3.0079 no .
H33 H41B 3.0062 no .
H37 H38 2.3244 no .
H37 H42A 3.0746 no .
H37 H42B 3.0213 no .
H38 H51 3.2395 no .
H41A H42A 2.7555 no .
H41A H42B 2.2409 no .
H41B H42A 2.2408 no .
H41B H42B 2.7624 no .
H44 H44B 2.8935 no .
H44 H45 2.3366 no .
H45 H46 2.3836 no .
H46 H47 2.3206 no .
H47 H48 2.3354 no .
H48 H55 3.4846 no .
H51 H52 2.3592 no .
H52 H53 2.3190 no .
H53 H54 2.3229 no .
H54 H55 2.3619 no .
Se1 H33 3.1854 no .
S1 H48 3.3142 no 1_545
S1 H55 3.1166 no 1_545
S2 H14 3.5481 no 1_565
S2 H21 3.5114 no 1_565
S3 H8 3.3437 no .
S3 H12B 3.2740 no 2_655
S3 H22 3.5754 no 1_455
S3 H23 3.4901 no 2_755
S3 H44C 3.0834 no 1_545
S4 H14 3.5775 no .
S4 H17 3.5166 no 2_756
S4 H18 3.0419 no 2_756
S4 H19A 3.4275 no 2_756
S4 H19C 3.4749 no .
S4 H37 3.4522 no 2_856
S4 H41B 3.2507 no .
F1 H8 3.1309 no .
F1 H22 2.6734 no 1_455
F1 H54 2.6835 no 1_545
F1 H55 3.0614 no 1_545
F2 H11A 3.4279 no 1_545
F2 H11B 3.3238 no 1_545
F2 H21 3.2549 no 1_455
F2 H22 2.7405 no 1_455
F2 H45 3.5810 no 1_445
F2 H46 3.4009 no 1_445
F3 H3 2.4194 no 1_545
F3 H11A 3.2479 no 1_545
F3 H11B 2.8858 no 1_545
F3 H44C 3.5179 no 1_545
F3 H54 2.8708 no 1_545
F3 H55 3.2263 no 1_545
F4 H16 3.1933 no 1_655
F4 H37 2.9522 no 2_856
F4 H38 3.3403 no 1_545
F4 H53 2.7915 no 1_645
F4 H53 2.9765 no 2_756
F4 H54 3.1097 no 1_645
F5 H14 2.8397 no .
F5 H38 2.3963 no 1_545
F5 H52 2.9459 no 2_756
F5 H53 3.0900 no 2_756
F6 H21 3.4754 no .
F6 H38 3.4435 no 1_545
F6 H41B 3.1770 no .
F6 H54 2.7308 no 1_645
O1 H7 3.1917 no .
O1 H7 2.9133 no 2_655
O1 H8 3.0832 no .
O1 H12B 3.1352 no 2_655
O1 H22 2.7653 no 1_455
O1 H23 3.3030 no 1_455
O1 H23 2.5431 no 2_755
O1 H46 3.1725 no 1_445
O2 H8 2.7767 no .
O2 H23 3.5996 no 2_755
O2 H24 2.9736 no 2_755
O2 H44C 2.7552 no 1_545
O2 H48 2.4287 no 1_545
O2 H55 3.3682 no 1_545
O3 H11B 2.8967 no 1_545
O3 H12A 3.5803 no 2_655
O3 H12B 2.4711 no 2_655
O3 H44 3.1090 no 2_755
O3 H44A 3.5777 no 1_545
O3 H44C 2.4862 no 1_545
O3 H45 3.0691 no 1_445
O3 H45 2.6455 no 2_755
O3 H46 3.2782 no 1_445
O4 H14 2.7730 no .
O4 H18 3.4729 no 2_756
O4 H19A 3.4169 no 2_756
O4 H19B 3.5921 no .
O4 H19C 2.4624 no .
O4 H41B 2.5711 no .
O5 H16 3.1716 no 1_655
O5 H17 2.3713 no 1_655
O5 H17 2.7184 no 2_756
O5 H18 3.0168 no 2_756
O5 H37 3.2283 no 2_856
O5 H41B 3.1042 no .
O5 H42A 2.9875 no .
O5 H42A 2.7149 no 2_856
O5 H42B 3.5800 no 2_856
O6 H2 2.9131 no 2_756
O6 H18 2.6503 no 2_756
O6 H19A 2.5245 no 2_756
O6 H37 2.9025 no 2_856
O6 H52 2.6716 no 2_756
O6 H53 3.0976 no 2_756
C1 H32 3.3818 no .
C1 H42B 3.3689 no 1_455
C2 H32 3.5136 no .
C2 H42B 3.3921 no 1_455
C2 H44A 3.5690 no .
C3 H37 3.4445 no 1_455
C3 H42B 3.2861 no 1_455
C3 H44A 3.1185 no .
C4 H42B 3.0892 no 1_455
C4 H44A 3.0314 no .
C5 H41A 3.4368 no 1_455
C5 H42B 2.9634 no 1_455
C5 H44A 3.4422 no .
C5 H46 3.4897 no 2_765
C6 H41A 3.0932 no 1_455
C6 H42B 3.5705 no 1_455
C6 H46 2.7633 no 2_765
C7 H23 3.5696 no 1_455
C7 H23 3.5660 no 2_755
C7 H41A 3.2429 no 1_455
C7 H46 2.9990 no 2_765
C10 H42B 3.2159 no 1_455
C11 H44 3.4060 no 1_455
C11 H45 3.3819 no 1_455
C11 H46 3.5912 no 2_765
C12 H41A 3.5761 no 1_455
C12 H44 3.1099 no 1_455
C12 H45 3.5107 no 1_455
C12 H46 2.9112 no 2_765
C13 H19C 3.1678 no 2_756
C14 H19A 3.5508 no 2_756
C14 H19C 3.4850 no 2_756
C14 H52 3.3004 no 2_756
C15 H19C 3.4934 no 2_756
C15 H51 3.1289 no 2_756
C15 H52 2.9701 no 2_756
C16 H19B 3.4844 no 2_756
C16 H19C 3.2424 no 2_756
C16 H51 3.2831 no 2_756
C17 H19C 2.9370 no 2_756
C17 H42A 3.3072 no 1_455
C17 H42A 3.2999 no 2_756
C17 H42B 3.5251 no 1_455
C18 H19C 2.9125 no 2_756
C18 H42A 3.4586 no 1_455
C18 H42B 3.0892 no 1_455
C20 H33 2.6753 no .
C20 H47 3.0531 no 1_545
C20 H48 3.3469 no 1_545
C21 H33 2.6600 no .
C21 H47 3.0701 no 1_545
C22 H7 3.5001 no 1_655
C22 H33 2.8206 no .
C22 H47 3.0400 no 1_545
C23 H7 3.3065 no 1_655
C23 H33 2.9922 no .
C23 H47 3.0611 no 1_545
C24 H32 3.4411 no .
C24 H33 2.9886 no .
C24 H47 3.0526 no 1_545
C24 H47 3.3460 no 2_765
C25 H32 3.3322 no .
C25 H33 2.8550 no .
C25 H47 3.0186 no 1_545
C25 H47 3.2318 no 2_765
C31 H12A 3.5394 no 1_655
C32 H12A 3.2831 no 1_655
C33 H12A 2.9618 no 1_655
C33 H19B 3.4011 no .
C34 H12A 2.7791 no 1_655
C34 H19B 3.1756 no .
C35 H11A 2.9578 no 1_655
C35 H12A 3.0041 no 1_655
C35 H19B 3.1356 no .
C36 H11A 3.0395 no 1_655
C36 H16 3.3765 no 2_756
C37 H3 3.4733 no 1_655
C37 H11A 3.1660 no 1_655
C37 H16 3.0800 no 2_756
C38 H11A 3.2799 no 1_655
C38 H16 3.4824 no 2_756
C39 H11A 3.2633 no 1_655
C40 H11A 3.0951 no 1_655
C40 H12A 3.4331 no 1_655
C40 H19B 3.3755 no .
C41 H12A 3.4015 no 1_655
C42 H17 3.4449 no 1_655
C42 H17 3.4732 no 2_756
C42 H18 3.1897 no 1_655
C43 H44B 3.2509 no 2_765
C44 H11A 3.4096 no 1_655
C44 H12A 3.5066 no 1_655
C44 H12B 3.5642 no 1_655
C44 H44B 3.2305 no 2_765
C44 H44C 2.9462 no 2_765
C45 H11B 3.3253 no 1_655
C45 H11B 3.4522 no 2_765
C45 H12B 3.5745 no 1_655
C45 H12B 3.3939 no 2_765
C45 H44A 3.3656 no 2_765
C45 H44B 3.4633 no 2_765
C45 H44C 3.0068 no 2_765
C46 H12B 3.0935 no 2_765
C46 H44A 3.4452 no 2_765
C47 H24 3.1686 no 2_765
C47 H25 3.1603 no 2_765
C48 H24 3.1367 no 2_765
C48 H44B 3.4900 no 2_765
C49 H44B 3.4365 no 2_765
C50 H14 3.5676 no 1_565
C50 H15 3.0658 no 1_565
C51 H2 3.4080 no .
C51 H15 3.1378 no 1_565
C51 H15 3.1272 no 2_756
C51 H19B 3.4245 no .
C52 H2 3.1757 no .
C52 H15 3.1868 no 1_565
C52 H15 3.0624 no 2_756
C53 H3 3.3135 no .
C53 H15 3.1736 no 1_565
C54 H3 3.2930 no .
C54 H15 3.1161 no 1_565
C55 H15 3.0690 no 1_565
C56 H11B 3.4640 no 1_545
C56 H22 3.0623 no 1_455
C56 H54 3.3299 no 1_545
C56 H55 3.5968 no 1_545
C57 H38 3.2655 no 1_545
C57 H53 3.4939 no 2_756
C57 H54 3.4785 no 1_645
H2 O6 2.9131 no 2_756
H2 C51 3.4080 no .
H2 C52 3.1757 no .
H2 H52 3.2117 no .
H3 F3 2.4194 no 1_565
H3 C37 3.4733 no 1_455
H3 C53 3.3135 no .
H3 C54 3.2930 no .
H3 H37 3.1642 no 1_455
H3 H44A 3.4068 no .
H3 H53 3.5384 no .
H3 H54 3.4970 no .
H7 O1 3.1917 no .
H7 O1 2.9133 no 2_655
H7 C22 3.5001 no 1_455
H7 C23 3.3065 no 1_455
H7 H22 3.0589 no 1_455
H7 H23 2.6860 no 1_455
H7 H23 3.0039 no 2_755
H7 H41A 3.5509 no 1_455
H7 H46 3.1143 no 2_765
H8 S3 3.3437 no .
H8 F1 3.1309 no .
H8 O1 3.0832 no .
H8 O2 2.7767 no .
H8 H23 3.2662 no 2_755
H8 H24 3.2151 no 2_755
H8 H48 3.3861 no 1_545
H11A F2 3.4279 no 1_565
H11A F3 3.2479 no 1_565
H11A C35 2.9578 no 1_455
H11A C36 3.0395 no 1_455
H11A C37 3.1660 no 1_455
H11A C38 3.2799 no 1_455
H11A C39 3.2633 no 1_455
H11A C40 3.0951 no 1_455
H11A C44 3.4096 no 1_455
H11A H44 3.0841 no 1_455
H11A H45 3.4764 no 1_455
H11B F2 3.3238 no 1_565
H11B F3 2.8858 no 1_565
H11B O3 2.8967 no 1_565
H11B C45 3.3253 no 1_455
H11B C45 3.4522 no 2_765
H11B C56 3.4640 no 1_565
H11B H44 3.4843 no 1_455
H11B H44A 3.1592 no .
H11B H44C 3.4656 no .
H11B H45 2.7936 no 1_455
H11B H45 2.8629 no 2_765
H11B H46 3.3838 no 2_765
H12A O3 3.5803 no 2_655
H12A C31 3.5394 no 1_455
H12A C32 3.2831 no 1_455
H12A C33 2.9618 no 1_455
H12A C34 2.7791 no 1_455
H12A C35 3.0041 no 1_455
H12A C40 3.4331 no 1_455
H12A C41 3.4015 no 1_455
H12A C44 3.5066 no 1_455
H12A H33 3.4117 no 1_455
H12A H41A 3.1161 no 1_455
H12A H44 2.6862 no 1_455
H12B S3 3.2740 no 2_655
H12B O1 3.1352 no 2_655
H12B O3 2.4711 no 2_655
H12B C44 3.5642 no 1_455
H12B C45 3.5745 no 1_455
H12B C45 3.3939 no 2_765
H12B C46 3.0935 no 2_765
H12B H44 2.9369 no 1_455
H12B H45 2.9424 no 1_455
H12B H45 2.9432 no 2_765
H12B H46 2.3356 no 2_765
H14 S2 3.5481 no 1_545
H14 S4 3.5775 no .
H14 F5 2.8397 no .
H14 O4 2.7730 no .
H14 C50 3.5676 no 1_545
H14 H52 3.1560 no 2_756
H15 C50 3.0658 no 1_545
H15 C51 3.1378 no 1_545
H15 C51 3.1272 no 2_756
H15 C52 3.1868 no 1_545
H15 C52 3.0624 no 2_756
H15 C53 3.1736 no 1_545
H15 C54 3.1161 no 1_545
H15 C55 3.0690 no 1_545
H15 H51 2.6655 no 2_756
H15 H52 2.5107 no 2_756
H15 H55 3.5741 no 1_545
H16 F4 3.1933 no 1_455
H16 O5 3.1716 no 1_455
H16 C36 3.3765 no 2_756
H16 C37 3.0800 no 2_756
H16 C38 3.4824 no 2_756
H16 H37 3.1472 no 2_756
H16 H42A 3.4601 no 2_756
H16 H51 2.9687 no 2_756
H17 S4 3.5166 no 2_756
H17 O5 2.3713 no 1_455
H17 O5 2.7184 no 2_756
H17 C42 3.4449 no 1_455
H17 C42 3.4732 no 2_756
H17 H17 3.2655 no 2_656
H17 H19C 3.3100 no 2_756
H17 H42A 2.7168 no 1_455
H17 H42A 2.5622 no 2_756
H17 H42B 3.3490 no 1_455
H18 S4 3.0419 no 2_756
H18 O4 3.4729 no 2_756
H18 O5 3.0168 no 2_756
H18 O6 2.6503 no 2_756
H18 C42 3.1897 no 1_455
H18 H19C 3.2880 no 2_756
H18 H42A 3.0034 no 1_455
H18 H42B 2.4948 no 1_455
H19A S4 3.4275 no 2_756
H19A O4 3.4169 no 2_756
H19A O6 2.5245 no 2_756
H19A C14 3.5508 no 2_756
H19A H19C 3.3701 no 2_756
H19A H52 3.0895 no .
H19B O4 3.5921 no .
H19B C16 3.4844 no 2_756
H19B C33 3.4011 no .
H19B C34 3.1756 no .
H19B C35 3.1356 no .
H19B C40 3.3755 no .
H19B C51 3.4245 no .
H19B H41B 3.5870 no .
H19B H51 3.0334 no .
H19B H52 3.4173 no .
H19C S4 3.4749 no .
H19C O4 2.4624 no .
H19C C13 3.1678 no 2_756
H19C C14 3.4850 no 2_756
H19C C15 3.4934 no 2_756
H19C C16 3.2424 no 2_756
H19C C17 2.9370 no 2_756
H19C C18 2.9125 no 2_756
H19C H17 3.3100 no 2_756
H19C H18 3.2880 no 2_756
H19C H19A 3.3701 no 2_756
H19C H19C 3.3874 no 2_756
H19C H41B 3.5002 no .
H21 S2 3.5114 no 1_545
H21 F2 3.2549 no 1_655
H21 F6 3.4754 no .
H21 H33 3.1518 no .
H22 S3 3.5754 no 1_655
H22 F1 2.6734 no 1_655
H22 F2 2.7405 no 1_655
H22 O1 2.7653 no 1_655
H22 C56 3.0623 no 1_655
H22 H7 3.0589 no 1_655
H22 H33 3.3949 no .
H22 H41A 3.4823 no .
H22 H47 3.5599 no 1_545
H23 S3 3.4901 no 2_755
H23 O1 3.3030 no 1_655
H23 O1 2.5431 no 2_755
H23 O2 3.5996 no 2_755
H23 C7 3.5696 no 1_655
H23 C7 3.5660 no 2_755
H23 H7 2.6860 no 1_655
H23 H7 3.0039 no 2_755
H23 H8 3.2662 no 2_755
H24 O2 2.9736 no 2_755
H24 C47 3.1686 no 2_765
H24 C48 3.1367 no 2_765
H24 H8 3.2151 no 2_755
H24 H25 3.4972 no 2_755
H24 H32 3.5039 no .
H24 H47 2.8109 no 2_765
H24 H48 2.7596 no 2_765
H25 C47 3.1603 no 2_765
H25 H24 3.4972 no 2_755
H25 H32 3.3603 no .
H25 H33 3.4474 no .
H25 H47 3.5241 no 1_545
H25 H47 2.5668 no 2_765
H32 C1 3.3818 no .
H32 C2 3.5136 no .
H32 C24 3.4411 no .
H32 C25 3.3322 no .
H32 H24 3.5039 no .
H32 H25 3.3603 no .
H33 Se1 3.1854 no .
H33 C20 2.6753 no .
H33 C21 2.6600 no .
H33 C22 2.8206 no .
H33 C23 2.9922 no .
H33 C24 2.9886 no .
H33 C25 2.8550 no .
H33 H12A 3.4117 no 1_655
H33 H21 3.1518 no .
H33 H22 3.3949 no .
H33 H25 3.4474 no .
H37 S4 3.4522 no 2_856
H37 F4 2.9522 no 2_856
H37 O5 3.2283 no 2_856
H37 O6 2.9025 no 2_856
H37 C3 3.4445 no 1_655
H37 H3 3.1642 no 1_655
H37 H16 3.1472 no 2_756
H37 H53 3.2851 no 1_655
H38 F4 3.3403 no 1_565
H38 F5 2.3963 no 1_565
H38 F6 3.4435 no 1_565
H38 C57 3.2655 no 1_565
H41A C5 3.4368 no 1_655
H41A C6 3.0932 no 1_655
H41A C7 3.2429 no 1_655
H41A C12 3.5761 no 1_655
H41A H7 3.5509 no 1_655
H41A H12A 3.1161 no 1_655
H41A H22 3.4823 no .
H41B S4 3.2507 no .
H41B F6 3.1770 no .
H41B O4 2.5711 no .
H41B O5 3.1042 no .
H41B H19B 3.5870 no .
H41B H19C 3.5002 no .
H42A O5 2.9875 no .
H42A O5 2.7149 no 2_856
H42A C17 3.3072 no 1_655
H42A C17 3.2999 no 2_756
H42A C18 3.4586 no 1_655
H42A H16 3.4601 no 2_756
H42A H17 2.7168 no 1_655
H42A H17 2.5622 no 2_756
H42A H18 3.0034 no 1_655
H42B O5 3.5800 no 2_856
H42B C1 3.3689 no 1_655
H42B C2 3.3921 no 1_655
H42B C3 3.2861 no 1_655
H42B C4 3.0892 no 1_655
H42B C5 2.9634 no 1_655
H42B C6 3.5705 no 1_655
H42B C10 3.2159 no 1_655
H42B C17 3.5251 no 1_655
H42B C18 3.0892 no 1_655
H42B H17 3.3490 no 1_655
H42B H18 2.4948 no 1_655
H44 O3 3.1090 no 2_755
H44 C11 3.4060 no 1_655
H44 C12 3.1099 no 1_655
H44 H11A 3.0841 no 1_655
H44 H11B 3.4843 no 1_655
H44 H12A 2.6862 no 1_655
H44 H12B 2.9369 no 1_655
H44 H44B 3.5718 no 2_765
H44 H44C 2.9932 no 2_765
H44A O3 3.5777 no 1_565
H44A C2 3.5690 no .
H44A C3 3.1185 no .
H44A C4 3.0314 no .
H44A C5 3.4422 no .
H44A C45 3.3656 no 2_765
H44A C46 3.4452 no 2_765
H44A H3 3.4068 no .
H44A H11B 3.1592 no .
H44A H45 3.5667 no 2_765
H44B C43 3.2509 no 2_765
H44B C44 3.2305 no 2_765
H44B C45 3.4633 no 2_765
H44B C48 3.4900 no 2_765
H44B C49 3.4365 no 2_765
H44B H44 3.5718 no 2_765
H44B H44B 2.8969 no 2_765
H44B H44C 3.1805 no 2_765
H44C S3 3.0834 no 1_565
H44C F3 3.5179 no 1_565
H44C O2 2.7552 no 1_565
H44C O3 2.4862 no 1_565
H44C C44 2.9462 no 2_765
H44C C45 3.0068 no 2_765
H44C H11B 3.4656 no .
H44C H44 2.9932 no 2_765
H44C H44B 3.1805 no 2_765
H44C H45 3.1155 no 2_765
H45 F2 3.5810 no 1_665
H45 O3 3.0691 no 1_665
H45 O3 2.6455 no 2_755
H45 C11 3.3819 no 1_655
H45 C12 3.5107 no 1_655
H45 H11A 3.4764 no 1_655
H45 H11B 2.7936 no 1_655
H45 H11B 2.8629 no 2_765
H45 H12B 2.9424 no 1_655
H45 H12B 2.9432 no 2_765
H45 H44A 3.5667 no 2_765
H45 H44C 3.1155 no 2_765
H45 H45 2.7663 no 2_865
H46 F2 3.4009 no 1_665
H46 O1 3.1725 no 1_665
H46 O3 3.2782 no 1_665
H46 C5 3.4897 no 2_765
H46 C6 2.7633 no 2_765
H46 C7 2.9990 no 2_765
H46 C11 3.5912 no 2_765
H46 C12 2.9112 no 2_765
H46 H7 3.1143 no 2_765
H46 H11B 3.3838 no 2_765
H46 H12B 2.3356 no 2_765
H47 C20 3.0531 no 1_565
H47 C21 3.0701 no 1_565
H47 C22 3.0400 no 1_565
H47 C23 3.0611 no 1_565
H47 C24 3.0526 no 1_565
H47 C24 3.3460 no 2_765
H47 C25 3.0186 no 1_565
H47 C25 3.2318 no 2_765
H47 H22 3.5599 no 1_565
H47 H24 2.8109 no 2_765
H47 H25 3.5241 no 1_565
H47 H25 2.5668 no 2_765
H48 S1 3.3142 no 1_565
H48 O2 2.4287 no 1_565
H48 C20 3.3469 no 1_565
H48 H8 3.3861 no 1_565
H48 H24 2.7596 no 2_765
H51 C15 3.1289 no 2_756
H51 C16 3.2831 no 2_756
H51 H15 2.6655 no 2_756
H51 H16 2.9687 no 2_756
H51 H19B 3.0334 no .
H52 F5 2.9459 no 2_756
H52 O6 2.6716 no 2_756
H52 C14 3.3004 no 2_756
H52 C15 2.9701 no 2_756
H52 H2 3.2117 no .
H52 H14 3.1560 no 2_756
H52 H15 2.5107 no 2_756
H52 H19A 3.0895 no .
H52 H19B 3.4173 no .
H53 F4 2.7915 no 1_465
H53 F4 2.9765 no 2_756
H53 F5 3.0900 no 2_756
H53 O6 3.0976 no 2_756
H53 C57 3.4939 no 2_756
H53 H3 3.5384 no .
H53 H37 3.2851 no 1_455
H54 F1 2.6835 no 1_565
H54 F3 2.8708 no 1_565
H54 F4 3.1097 no 1_465
H54 F6 2.7308 no 1_465
H54 C56 3.3299 no 1_565
H54 C57 3.4785 no 1_465
H54 H3 3.4970 no .
H55 S1 3.1166 no 1_565
H55 F1 3.0614 no 1_565
H55 F3 3.2263 no 1_565
H55 O2 3.3682 no 1_565
H55 C56 3.5968 no 1_565
H55 H15 3.5741 no 1_565

loop_
_geom_torsion_atom_site_label_1
_geom_torsion_atom_site_label_2
_geom_torsion_atom_site_label_3
_geom_torsion_atom_site_label_4
_geom_torsion
_geom_torsion_publ_flag
C1 Se1 C13 C14 139.8(7) no
C1 Se1 C13 C18 -36.7(9) no
C13 Se1 C1 C2 105.0(7) no
C13 Se1 C1 C10 -72.8(8) no
C19 Se1 C1 C2 5.6(8) no
C19 Se1 C1 C10 -172.3(7) no
C19 Se1 C13 C14 -119.3(7) no
C19 Se1 C13 C18 64.2(8) no
C31 Se2 C43 C44 27.2(9) no
C31 Se2 C43 C48 -150.7(7) no
C43 Se2 C31 C32 -104.4(8) no
C43 Se2 C31 C40 71.9(8) no
C49 Se2 C31 C32 -3.9(8) no
C49 Se2 C31 C40 172.3(8) no
C49 Se2 C43 C44 -76.2(8) no
C49 Se2 C43 C48 106.0(8) no
C9 S1 C20 C21 164.9(8) no
C9 S1 C20 C25 -17.5(10) no
C20 S1 C9 C8 94.6(8) no
C20 S1 C9 C10 -82.3(8) no
C39 S2 C50 C51 26.2(9) no
C39 S2 C50 C55 -155.6(8) no
C50 S2 C39 C38 -105.9(8) no
C50 S2 C39 C40 70.3(8) no
O1 S3 C56 F1 -59.5(9) no
O1 S3 C56 F2 60.1(8) no
O1 S3 C56 F3 -179.9(8) no
O2 S3 C56 F1 60.6(8) no
O2 S3 C56 F2 -179.8(7) no
O2 S3 C56 F3 -59.8(9) no
O3 S3 C56 F1 179.8(7) no
O3 S3 C56 F2 -60.6(8) no
O3 S3 C56 F3 59.4(9) no
O4 S4 C57 F4 -179.3(9) no
O4 S4 C57 F5 -64.1(9) no
O4 S4 C57 F6 59.2(11) no
O5 S4 C57 F4 60.8(10) no
O5 S4 C57 F5 176.1(8) no
O5 S4 C57 F6 -60.6(11) no
O6 S4 C57 F4 -58.8(11) no
O6 S4 C57 F5 56.5(10) no
O6 S4 C57 F6 179.8(10) no
Se1 C1 C2 C3 -177.7(7) no
Se1 C1 C10 C5 174.8(6) no
Se1 C1 C10 C9 -2.9(15) no
C2 C1 C10 C5 -2.9(13) no
C2 C1 C10 C9 179.4(9) no
C10 C1 C2 C3 0.1(16) no
C1 C2 C3 C4 0.4(16) no
C2 C3 C4 C5 2.3(16) no
C2 C3 C4 C11 177.8(10) no
C3 C4 C5 C6 174.2(9) no
C3 C4 C5 C10 -5.9(17) no
C3 C4 C11 C12 -169.9(11) no
C5 C4 C11 C12 5.9(12) no
C11 C4 C5 C6 -2.2(12) no
C11 C4 C5 C10 177.7(9) no
C4 C5 C6 C7 177.6(9) no
C4 C5 C6 C12 -2.6(12) no
C4 C5 C10 C1 6.0(14) no
C4 C5 C10 C9 -175.8(9) no
C6 C5 C10 C1 -174.1(9) no
C6 C5 C10 C9 4.1(14) no
C10 C5 C6 C7 -2.3(15) no
C10 C5 C6 C12 177.5(8) no
C5 C6 C7 C8 -0.4(15) no
C5 C6 C12 C11 6.2(11) no
C7 C6 C12 C11 -174.0(11) no
C12 C6 C7 C8 179.9(10) no
C6 C7 C8 C9 1.1(16) no
C7 C8 C9 S1 -175.9(9) no
C7 C8 C9 C10 0.9(17) no
S1 C9 C10 C1 -8.9(15) no
S1 C9 C10 C5 173.4(6) no
C8 C9 C10 C1 174.4(10) no
C8 C9 C10 C5 -3.3(14) no
C4 C11 C12 C6 -7.1(11) no
Se1 C13 C14 C15 -177.6(7) no
Se1 C13 C18 C17 177.9(7) no
C14 C13 C18 C17 1.6(16) no
C18 C13 C14 C15 -1.1(16) no
C13 C14 C15 C16 0.4(16) no
C14 C15 C16 C17 -0.2(17) no
C15 C16 C17 C18 0.6(17) no
C16 C17 C18 C13 -1.3(17) no
S1 C20 C21 C22 177.5(7) no
S1 C20 C25 C24 -179.5(7) no
C21 C20 C25 C24 -2.0(16) no
C25 C20 C21 C22 -0.2(17) no
C20 C21 C22 C23 1.8(18) no
C21 C22 C23 C24 -1(2) no
C22 C23 C24 C25 -1.1(19) no
C23 C24 C25 C20 2.7(18) no
Se2 C31 C32 C33 177.8(7) no
Se2 C31 C40 C35 -174.5(6) no
Se2 C31 C40 C39 4.1(15) no
C32 C31 C40 C35 1.7(14) no
C32 C31 C40 C39 -179.7(9) no
C40 C31 C32 C33 1.5(15) no
C31 C32 C33 C34 -3.9(16) no
C32 C33 C34 C35 2.9(16) no
C32 C33 C34 C41 -177.4(10) no
C33 C34 C35 C36 -178.8(9) no
C33 C34 C35 C40 0.4(16) no
C33 C34 C41 C42 179.0(12) no
C35 C34 C41 C42 -1.3(12) no
C41 C34 C35 C36 1.4(12) no
C41 C34 C35 C40 -179.4(9) no
C34 C35 C36 C37 177.6(9) no
C34 C35 C36 C42 -0.9(12) no
C34 C35 C40 C31 -2.7(15) no
C34 C35 C40 C39 178.5(9) no
C36 C35 C40 C31 176.4(9) no
C36 C35 C40 C39 -2.4(14) no
C40 C35 C36 C37 -1.6(15) no
C40 C35 C36 C42 179.9(9) no
C35 C36 C37 C38 4.7(15) no
C35 C36 C42 C41 0.1(11) no
C37 C36 C42 C41 -178.2(11) no
C42 C36 C37 C38 -177.3(10) no
C36 C37 C38 C39 -3.8(17) no
C37 C38 C39 S2 175.7(9) no
C37 C38 C39 C40 -0.4(17) no
S2 C39 C40 C31 8.7(15) no
S2 C39 C40 C35 -172.7(6) no
C38 C39 C40 C31 -175.3(10) no
C38 C39 C40 C35 3.4(14) no
C34 C41 C42 C36 0.7(11) no
Se2 C43 C44 C45 -175.8(6) no
Se2 C43 C48 C47 176.7(7) no
C44 C43 C48 C47 -1.2(16) no
C48 C43 C44 C45 1.9(16) no
C43 C44 C45 C46 -2.0(16) no
C44 C45 C46 C47 1.4(17) no
C45 C46 C47 C48 -0.7(18) no
C46 C47 C48 C43 0.6(17) no
S2 C50 C51 C52 179.2(7) no
S2 C50 C55 C54 -177.8(7) no
C51 C50 C55 C54 0.5(17) no
C55 C50 C51 C52 1.0(17) no
C50 C51 C52 C53 -2.4(18) no
C51 C52 C53 C54 2.2(19) no
C52 C53 C54 C55 -0.6(18) no
C53 C54 C55 C50 -0.7(18) no
